data_4031878
loop_
_publ_author_name
'Saglam, Mehmet F.'
'Alborzi, Ali R.'
'Payne, Alan D.'
'Willis, Anthony C.'
'Paddon-Row, Michael N'
'Sherburn, Michael S.'

_publ_section_title
;
 Synthesis and Diels-Alder Reactivity of Substituted [4]Dendralenes.
;
_journal_issue 4
_journal_name_full 'The Journal of organic chemistry'
_journal_page_first 1461
_journal_page_last 1475
_journal_paper_doi 10.1021/acs.joc.5b02583
_journal_volume 81
_journal_year 2016
_chemical_absolute_configuration unk
_chemical_compound_source local
_chemical_formula_moiety 'C19 H22 N2 O4'
_chemical_formula_sum 'C19 H22 N2 O4'
_chemical_formula_weight 342.39
_space_group_IT_number 4
_symmetry_cell_setting monoclinic
_symmetry_space_group_name_Hall 'P 2yb'
_symmetry_space_group_name_H-M 'P 1 21 1'
_atom_sites_solution_hydrogens geom
_atom_sites_solution_primary direct
_audit_creation_date 12-02-09
_audit_creation_method CRYSTALS_ver_14.11
_audit_update_record
;
2012-02-09 - Report on C19 H22 N2 O4
             by Anthony C. Willis
             for Mehmet Saglam and Mick Sherburn
2012-02-09 - passes checkcif tests with minor warnings
2015-08-26 - CCDC version
;
_cell_angle_alpha 90
_cell_angle_beta 104.4285(19)
_cell_angle_gamma 90
_cell_formula_units_Z 2
_cell_length_a 8.7713(4)
_cell_length_b 8.2519(3)
_cell_length_c 12.8289(5)
_cell_measurement_reflns_used 32354
_cell_measurement_temperature 200
_cell_measurement_theta_max 27.5
_cell_measurement_theta_min 2.6
_cell_volume 899.27(6)
_computing_cell_refinement 'DENZO/SCALEPACK (Otwinowski & Minor, 1997)'
_computing_data_collection 'COLLECT (Nonius, 2001).'
_computing_data_reduction 'DENZO/SCALEPACK (Otwinowski & Minor, 1997)'
_computing_molecular_graphics
; 
ORTEP-II (Johnson 1976) in teXsan (MSC, 1992-1997)
;
_computing_publication_material 'CRYSTALS (Betteridge et al., 2003)'
_computing_structure_refinement 'CRYSTALS (Betteridge et al., 2003)'
_computing_structure_solution 'SIR92 (Altomare et al., 1994)'
_diffrn_ambient_temperature 200
_diffrn_measured_fraction_theta_full 0.998
_diffrn_measured_fraction_theta_max 0.998
_diffrn_measurement_device Area
_diffrn_measurement_device_type 'Nonius KappaCCD'
_diffrn_measurement_method '\f & \w scans'
_diffrn_radiation_monochromator graphite
_diffrn_radiation_type 'Mo K\a'
_diffrn_radiation_wavelength 0.71073
_diffrn_reflns_av_R_equivalents 0.041
_diffrn_reflns_limit_h_max 11
_diffrn_reflns_limit_h_min -11
_diffrn_reflns_limit_k_max 10
_diffrn_reflns_limit_k_min -9
_diffrn_reflns_limit_l_max 16
_diffrn_reflns_limit_l_min -16
_diffrn_reflns_number 20374
_diffrn_reflns_theta_full 27.484
_diffrn_reflns_theta_max 27.484
_diffrn_reflns_theta_min 3.225
_diffrn_standards_number 0
_exptl_absorpt_coefficient_mu 0.089
_exptl_absorpt_correction_T_max 0.994
_exptl_absorpt_correction_T_min 0.980
_exptl_absorpt_correction_type integration
_exptl_absorpt_process_details
;
via Gaussian method (Coppens, 1970) implemented in maXus (2000)
;
_exptl_crystal_colour colourless
_exptl_crystal_density_diffrn 1.264
_exptl_crystal_density_method 'not measured'
_exptl_crystal_description block
_exptl_crystal_F_000 364
_exptl_crystal_size_max 0.400
_exptl_crystal_size_mid 0.140
_exptl_crystal_size_min 0.080
_refine_diff_density_max 0.18
_refine_diff_density_min -0.15
_refine_ls_extinction_coef 210(30)
_refine_ls_extinction_method 'Larson (1970), Equation 22'
_refine_ls_goodness_of_fit_ref 1.0081
_refine_ls_hydrogen_treatment constr
_refine_ls_matrix_type full
_refine_ls_number_parameters 227
_refine_ls_number_reflns 2208
_refine_ls_number_restraints 1
_refine_ls_R_factor_all 0.0380
_refine_ls_R_factor_gt 0.0346
_refine_ls_shift/su_max 0.0008784
_refine_ls_shift/su_mean 0.0001502
_refine_ls_structure_factor_coef Fsqd
_refine_ls_weighting_details
;
 Method= Modified Sheldrick 
 w=1/[\s^2^(F^2^) + ( 0.05P)^2^ + 0.17P] 
 ,where P=(max(Fo^2^,0) + 2Fc^2^)/3 
;
_refine_ls_weighting_scheme calc
_refine_ls_wR_factor_all 0.0860
_refine_ls_wR_factor_gt 0.0839
_refine_ls_wR_factor_ref 0.0860
_reflns_limit_h_max 11
_reflns_limit_h_min -11
_reflns_limit_k_max 10
_reflns_limit_k_min 0
_reflns_limit_l_max 16
_reflns_limit_l_min 0
_reflns_number_gt 2033
_reflns_number_total 2208
_reflns_threshold_expression I>2.0\s(I)
_oxford_diffrn_Wilson_B_factor 2.98
_oxford_diffrn_Wilson_scale 0.53
_oxford_refine_ls_r_factor_ref 0.0380
_oxford_refine_ls_scale 1.441(10)
_oxford_reflns_number_all 2208
_oxford_reflns_threshold_expression_ref I>-10.0\s(I)
_oxford_structure_analysis_title '2091148 she1201'
_cod_data_source_file jo5b02583_si_001.cif
_cod_data_source_block compound_45
_cod_depositor_comments
;
The following automatic conversions were performed:

'_symmetry_cell_setting' value 'Monoclinic' changed to 'monoclinic'
according to
/usr/data/users/saulius/crontab/automatic-downloads/current/ACS/lib/dictionaries/cif_core.dic
dictionary named 'cif_core.dic' version 2.4.2 from 2011-04-26.

Automatic conversion script
Id: cif_fix_values 4268 2015-11-12 08:31:59Z antanas 
;
_cod_original_sg_symbol_Hall ' p 2yb '
_cod_original_sg_symbol_H-M 'P 1 21 1 '
_cod_database_code 4031878

loop_
_symmetry_equiv_pos_as_xyz
x,y,z
-x,y+1/2,-z

loop_
_atom_site_label
_atom_site_type_symbol
_atom_site_fract_x
_atom_site_fract_y
_atom_site_fract_z
_atom_site_U_iso_or_equiv
_atom_site_occupancy
_atom_site_adp_type
_atom_site_refinement_flags_posn
C1 C 0.6851(2) 0.5378(3) 0.59872(15) 0.0337 1.0000 Uani .
N2 N 0.8443(2) 0.5645(2) 0.61128(14) 0.0342 1.0000 Uani .
C3 C 0.9220(2) 0.4320(3) 0.58379(16) 0.0342 1.0000 Uani .
C4 C 0.8080(2) 0.2917(2) 0.55850(15) 0.0314 1.0000 Uani .
C5 C 0.8656(2) 0.1562(3) 0.64207(16) 0.0335 1.0000 Uani .
C6 C 0.8446(2) 0.2096(3) 0.75089(14) 0.0311 1.0000 Uani .
C7 C 0.7013(2) 0.2642(2) 0.75280(14) 0.0290 1.0000 Uani .
C8 C 0.6507(2) 0.3252(3) 0.84998(15) 0.0352 1.0000 Uani .
C9 C 0.4937(2) 0.2463(3) 0.85653(15) 0.0347 1.0000 Uani .
C10 C 0.5200(2) 0.0705(3) 0.88865(16) 0.0380 1.0000 Uani .
N11 N 0.4306(2) -0.0254(2) 0.80803(13) 0.0383 1.0000 Uani .
C12 C 0.3411(2) 0.0644(3) 0.72312(15) 0.0341 1.0000 Uani .
C13 C 0.3687(2) 0.2427(3) 0.74753(15) 0.0328 1.0000 Uani .
C14 C 0.4188(2) 0.3321(3) 0.65641(16) 0.0348 1.0000 Uani .
C15 C 0.5787(2) 0.2693(3) 0.64627(14) 0.0297 1.0000 Uani .
C16 C 0.6484(2) 0.3633(2) 0.56447(15) 0.0304 1.0000 Uani .
C17 C 0.9848(2) 0.2050(4) 0.84447(16) 0.0451 1.0000 Uani .
C18 C 1.0452(3) 0.3386(5) 0.8927(2) 0.0698 1.0000 Uani .
C19 C 1.0536(3) 0.0395(5) 0.8755(2) 0.0693 1.0000 Uani .
C20 C 0.9208(3) 0.7188(3) 0.6441(2) 0.0531 1.0000 Uani .
C21 C 0.4298(4) -0.2017(3) 0.8105(2) 0.0561 1.0000 Uani .
O22 O 0.5954(2) 0.6418(2) 0.61403(15) 0.0497 1.0000 Uani .
O23 O 1.06037(17) 0.4332(2) 0.58446(14) 0.0493 1.0000 Uani .
O24 O 0.6063(2) 0.0173(3) 0.97056(13) 0.0577 1.0000 Uani .
O25 O 0.25456(18) 0.0043(2) 0.64368(12) 0.0475 1.0000 Uani .
H41 H 0.8053 0.2514 0.4859 0.0380 1.0000 Uiso R
H51 H 0.9767 0.1328 0.6454 0.0395 1.0000 Uiso R
H52 H 0.8019 0.0619 0.6179 0.0399 1.0000 Uiso R
H81 H 0.7307 0.2987 0.9164 0.0400 1.0000 Uiso R
H82 H 0.6337 0.4448 0.8442 0.0422 1.0000 Uiso R
H91 H 0.4525 0.3038 0.9101 0.0418 1.0000 Uiso R
H131 H 0.2669 0.2870 0.7549 0.0385 1.0000 Uiso R
H141 H 0.4254 0.4498 0.6721 0.0422 1.0000 Uiso R
H142 H 0.3376 0.3118 0.5885 0.0416 1.0000 Uiso R
H151 H 0.5616 0.1579 0.6196 0.0361 1.0000 Uiso R
H161 H 0.5729 0.3640 0.4941 0.0361 1.0000 Uiso R
H181 H 1.1364 0.3336 0.9497 0.0837 1.0000 Uiso R
H182 H 0.9957 0.4408 0.8710 0.0832 1.0000 Uiso R
H191 H 1.1461 0.0512 0.9360 0.1034 1.0000 Uiso R
H192 H 0.9747 -0.0283 0.8976 0.1036 1.0000 Uiso R
H193 H 1.0846 -0.0083 0.8144 0.1035 1.0000 Uiso R
H201 H 1.0295 0.6987 0.6818 0.0809 1.0000 Uiso R
H202 H 0.8656 0.7754 0.6894 0.0796 1.0000 Uiso R
H203 H 0.9184 0.7844 0.5806 0.0802 1.0000 Uiso R
H211 H 0.4014 -0.2406 0.7395 0.0855 1.0000 Uiso R
H212 H 0.3561 -0.2340 0.8485 0.0856 1.0000 Uiso R
H213 H 0.5313 -0.2359 0.8480 0.0855 1.0000 Uiso R

loop_
_atom_site_aniso_label
_atom_site_aniso_U_11
_atom_site_aniso_U_22
_atom_site_aniso_U_33
_atom_site_aniso_U_23
_atom_site_aniso_U_13
_atom_site_aniso_U_12
C1 0.0364(10) 0.0329(10) 0.0331(9) 0.0070(8) 0.0115(8) 0.0055(8)
N2 0.0354(8) 0.0303(8) 0.0379(8) 0.0012(7) 0.0112(7) -0.0009(7)
C3 0.0332(9) 0.0363(10) 0.0342(9) 0.0048(8) 0.0103(8) 0.0028(8)
C4 0.0330(9) 0.0340(10) 0.0289(8) 0.0015(8) 0.0108(7) 0.0041(8)
C5 0.0318(9) 0.0326(10) 0.0364(10) 0.0038(8) 0.0092(8) 0.0054(8)
C6 0.0292(9) 0.0337(10) 0.0305(9) 0.0055(8) 0.0076(7) 0.0019(8)
C7 0.0276(8) 0.0311(9) 0.0282(8) 0.0030(7) 0.0067(7) -0.0019(7)
C8 0.0320(9) 0.0385(11) 0.0358(10) -0.0057(9) 0.0095(8) -0.0034(9)
C9 0.0322(9) 0.0412(11) 0.0330(9) -0.0046(9) 0.0127(8) -0.0012(8)
C10 0.0333(10) 0.0484(12) 0.0333(9) 0.0046(9) 0.0102(8) -0.0009(10)
N11 0.0399(9) 0.0373(10) 0.0388(9) 0.0018(8) 0.0119(8) 0.0001(8)
C12 0.0316(9) 0.0392(11) 0.0342(9) -0.0014(9) 0.0133(8) -0.0011(9)
C13 0.0288(9) 0.0372(11) 0.0342(9) -0.0008(8) 0.0115(7) 0.0029(8)
C14 0.0282(9) 0.0394(11) 0.0368(10) 0.0061(9) 0.0081(7) 0.0047(8)
C15 0.0265(8) 0.0323(9) 0.0299(8) 0.0005(8) 0.0060(7) 0.0024(8)
C16 0.0282(9) 0.0344(10) 0.0282(9) 0.0042(8) 0.0061(7) 0.0043(8)
C17 0.0278(9) 0.0751(17) 0.0319(10) 0.0063(11) 0.0065(8) 0.0039(11)
C18 0.0405(13) 0.112(3) 0.0542(15) -0.0266(17) 0.0058(11) -0.0118(16)
C19 0.0516(15) 0.096(2) 0.0565(15) 0.0322(17) 0.0073(12) 0.0252(16)
C20 0.0600(15) 0.0336(12) 0.0696(16) -0.0051(11) 0.0233(13) -0.0094(11)
C21 0.0693(17) 0.0368(13) 0.0636(16) 0.0047(11) 0.0191(13) 0.0009(11)
O22 0.0483(9) 0.0373(9) 0.0697(11) 0.0074(8) 0.0263(8) 0.0135(7)
O23 0.0323(7) 0.0479(9) 0.0698(10) 0.0045(8) 0.0168(7) 0.0026(7)
O24 0.0542(10) 0.0676(12) 0.0444(9) 0.0177(9) -0.0010(7) -0.0027(9)
O25 0.0461(8) 0.0553(10) 0.0389(8) -0.0096(7) 0.0067(7) -0.0071(8)

loop_
_atom_type_symbol
_atom_type_scat_dispersion_real
_atom_type_scat_dispersion_imag
_atom_type_scat_Cromer_Mann_a1
_atom_type_scat_Cromer_Mann_b1
_atom_type_scat_Cromer_Mann_a2
_atom_type_scat_Cromer_Mann_b2
_atom_type_scat_Cromer_Mann_a3
_atom_type_scat_Cromer_Mann_b3
_atom_type_scat_Cromer_Mann_a4
_atom_type_scat_Cromer_Mann_b4
_atom_type_scat_Cromer_Mann_c
_atom_type_scat_source
C 0.0033 0.0016 2.3100 20.8439 1.0200 10.2075 1.5886 0.5687 0.8650 51.6512 0.2156 'International Tables Vol C 4.2.6.8 and 6.1.1.4'
H 0.0000 0.0000 0.4930 10.5109 0.3229 26.1257 0.1402 3.1424 0.0408 57.7998 0.0030 'International Tables Vol C 4.2.6.8 and 6.1.1.4'
N 0.0061 0.0033 12.2126 0.0057 3.1322 9.8933 2.0125 28.9975 1.1663 0.5826 -11.5290 'International Tables Vol C 4.2.6.8 and 6.1.1.4'
O 0.0106 0.0060 3.0485 13.2771 2.2868 5.7011 1.5463 0.3239 0.8670 32.9089 0.2508 'International Tables Vol C 4.2.6.8 and 6.1.1.4'

loop_
_exptl_crystal_face_index_h
_exptl_crystal_face_index_k
_exptl_crystal_face_index_l
_exptl_crystal_face_perp_dist
1 0 0 0.110
-1 0 0 0.030
0 0 1 0.040
0 0 -1 0.040
0 -1 0 0.200
0 1 0 0.200
-4 1 0 0.040
18 5 0 0.095

loop_
_geom_angle_atom_site_label_1
_geom_angle_atom_site_label_2
_geom_angle_atom_site_label_3
_geom_angle
_geom_angle_publ_flag
N2 C1 C16 108.69(17) yes
N2 C1 O22 123.0(2) yes
C16 C1 O22 128.27(19) yes
C1 N2 C3 113.11(17) yes
C1 N2 C20 123.65(19) yes
C3 N2 C20 123.15(18) yes
N2 C3 C4 108.63(16) yes
N2 C3 O23 123.3(2) yes
C4 C3 O23 128.0(2) yes
C3 C4 C5 108.73(16) yes
C3 C4 C16 104.87(16) yes
C5 C4 C16 112.81(15) yes
C3 C4 H41 108.7 no
C5 C4 H41 109.8 no
C16 C4 H41 111.7 no
C4 C5 C6 109.57(16) yes
C4 C5 H51 108.8 no
C6 C5 H51 111.3 no
C4 C5 H52 107.4 no
C6 C5 H52 109.6 no
H51 C5 H52 110.2 no
C5 C6 C7 116.32(16) yes
C5 C6 C17 117.96(16) yes
C7 C6 C17 125.64(17) yes
C6 C7 C8 126.65(16) yes
C6 C7 C15 116.80(16) yes
C8 C7 C15 116.54(15) yes
C7 C8 C9 110.73(16) yes
C7 C8 H81 110.4 no
C9 C8 H81 108.2 no
C7 C8 H82 109.7 no
C9 C8 H82 107.6 no
H81 C8 H82 110.2 no
C8 C9 C10 110.03(17) yes
C8 C9 C13 113.55(16) yes
C10 C9 C13 104.73(17) yes
C8 C9 H91 109.0 no
C10 C9 H91 109.4 no
C13 C9 H91 110.0 no
C9 C10 N11 109.07(17) yes
C9 C10 O24 127.1(2) yes
N11 C10 O24 123.8(2) yes
C10 N11 C12 112.71(18) yes
C10 N11 C21 124.2(2) yes
C12 N11 C21 123.1(2) yes
N11 C12 C13 109.11(17) yes
N11 C12 O25 123.6(2) yes
C13 C12 O25 127.3(2) yes
C9 C13 C12 104.26(16) yes
C9 C13 C14 113.94(16) yes
C12 C13 C14 111.79(16) yes
C9 C13 H131 111.1 no
C12 C13 H131 106.1 no
C14 C13 H131 109.3 no
C13 C14 C15 110.13(16) yes
C13 C14 H141 109.2 no
C15 C14 H141 109.9 no
C13 C14 H142 107.9 no
C15 C14 H142 109.9 no
H141 C14 H142 109.7 no
C14 C15 C7 113.11(15) yes
C14 C15 C16 114.40(16) yes
C7 C15 C16 108.31(15) yes
C14 C15 H151 106.4 no
C7 C15 H151 107.5 no
C16 C15 H151 106.6 no
C4 C16 C15 111.06(15) yes
C4 C16 C1 104.41(16) yes
C15 C16 C1 111.74(15) yes
C4 C16 H161 111.8 no
C15 C16 H161 109.8 no
C1 C16 H161 107.9 no
C6 C17 C18 121.0(3) yes
C6 C17 C19 115.6(2) yes
C18 C17 C19 123.4(2) yes
C17 C18 H181 119.7 no
C17 C18 H182 120.2 no
H181 C18 H182 120.1 no
C17 C19 H191 108.6 no
C17 C19 H192 109.1 no
H191 C19 H192 109.4 no
C17 C19 H193 109.1 no
H191 C19 H193 109.6 no
H192 C19 H193 111.0 no
N2 C20 H201 108.7 no
N2 C20 H202 109.5 no
H201 C20 H202 111.2 no
N2 C20 H203 109.5 no
H201 C20 H203 109.0 no
H202 C20 H203 108.9 no
N11 C21 H211 108.8 no
N11 C21 H212 107.6 no
H211 C21 H212 110.8 no
N11 C21 H213 107.5 no
H211 C21 H213 112.4 no
H212 C21 H213 109.5 no

loop_
_geom_bond_atom_site_label_1
_geom_bond_atom_site_label_2
_geom_bond_distance
_geom_bond_publ_flag
C1 N2 1.383(3) yes
C1 C16 1.517(3) yes
C1 O22 1.212(3) yes
N2 C3 1.381(3) yes
N2 C20 1.452(3) yes
C3 C4 1.511(3) yes
C3 O23 1.212(2) yes
C4 C5 1.544(3) yes
C4 C16 1.539(3) yes
C4 H41 0.983 no
C5 C6 1.518(3) yes
C5 H51 0.983 no
C5 H52 0.963 no
C6 C7 1.341(3) yes
C6 C17 1.490(3) yes
C7 C8 1.510(3) yes
C7 C15 1.515(2) yes
C8 C9 1.544(3) yes
C8 H81 0.984 no
C8 H82 0.998 no
C9 C10 1.509(3) yes
C9 C13 1.548(3) yes
C9 H91 0.976 no
C10 N11 1.381(3) yes
C10 O24 1.214(3) yes
N11 C12 1.388(3) yes
N11 C21 1.455(3) yes
C12 C13 1.511(3) yes
C12 O25 1.215(2) yes
C13 C14 1.536(3) yes
C13 H131 0.991 no
C14 C15 1.531(3) yes
C14 H141 0.991 no
C14 H142 0.992 no
C15 C16 1.548(3) yes
C15 H151 0.979 no
C16 H161 0.978 no
C17 C18 1.310(4) yes
C17 C19 1.506(4) yes
C18 H181 0.941 no
C18 H182 0.958 no
C19 H191 0.977 no
C19 H192 0.985 no
C19 H193 0.975 no
C20 H201 0.970 no
C20 H202 0.965 no
C20 H203 0.974 no
C21 H211 0.938 no
C21 H212 0.941 no
C21 H213 0.944 no

loop_
_geom_contact_atom_site_label_1
_geom_contact_atom_site_label_2
_geom_contact_distance
_geom_contact_site_symmetry_2
_geom_contact_publ_flag
O22 C16 3.274(2) 3_656 no
O22 C21 3.458(4) 1_565 no
O22 C15 3.471(2) 3_656 no
O23 C14 3.160(2) 1_655 no
O23 C13 3.368(2) 1_655 no
O23 C20 3.464(3) 3_746 no
O23 O25 3.537(2) 3_656 no
O24 C9 3.415(3) 3_647 no
O24 C18 3.453(3) 3_747 no
O25 C3 3.003(2) 3_646 no
O25 C4 3.066(2) 3_646 no
O25 N2 3.207(2) 3_646 no
O25 C16 3.216(3) 3_646 no
O25 C1 3.293(3) 3_646 no
C12 C19 3.561(4) 1_455 no

loop_
_geom_torsion_atom_site_label_1
_geom_torsion_atom_site_label_2
_geom_torsion_atom_site_label_3
_geom_torsion_atom_site_label_4
_geom_torsion
_geom_torsion_publ_flag
O22 C1 N2 C3 -176.6(2) no
O22 C1 N2 C20 0.1(3) no
O22 C1 C16 C4 -180.0(2) no
O22 C1 C16 C15 -59.8(3) no
O23 C3 N2 C1 176.5(2) no
O23 C3 N2 C20 -0.2(3) no
O23 C3 C4 C5 62.0(3) no
O23 C3 C4 C16 -177.1(2) no
O24 C10 N11 C12 179.6(2) no
O24 C10 N11 C21 -0.7(4) no
O24 C10 C9 C8 59.6(3) no
O24 C10 C9 C13 -178.0(2) no
O25 C12 N11 C10 179.7(2) no
O25 C12 N11 C21 -0.0(4) no
O25 C12 C13 C9 -178.0(2) no
O25 C12 C13 C14 -54.4(3) no
N2 C1 C16 C4 -0.1(2) no
N2 C1 C16 C15 120.0(2) no
N2 C3 C4 C5 -115.8(2) no
N2 C3 C4 C16 5.1(2) no
N11 C10 C9 C8 -119.5(2) no
N11 C10 C9 C13 2.9(2) no
N11 C12 C13 C9 2.7(2) no
N11 C12 C13 C14 126.3(2) no
C1 N2 C3 C4 -5.6(2) no
C1 C16 C4 C3 -2.9(2) no
C1 C16 C4 C5 115.2(2) no
C1 C16 C15 C7 -62.8(2) no
C1 C16 C15 C14 64.3(2) no
C3 N2 C1 C16 3.6(2) no
C3 C4 C5 C6 70.2(2) no
C3 C4 C16 C15 -123.5(2) no
C4 C3 N2 C20 177.7(2) no
C4 C5 C6 C7 51.6(2) no
C4 C5 C6 C17 -125.4(2) no
C4 C16 C15 C7 53.4(2) no
C4 C16 C15 C14 -179.5(2) no
C5 C4 C16 C15 -5.3(2) no
C5 C6 C7 C8 -179.5(2) no
C5 C6 C7 C15 -1.2(3) no
C5 C6 C17 C18 114.2(3) no
C5 C6 C17 C19 -63.5(3) no
C6 C5 C4 C16 -45.7(2) no
C6 C7 C8 C9 -131.8(2) no
C6 C7 C15 C14 179.6(2) no
C6 C7 C15 C16 -52.5(2) no
C7 C6 C17 C18 -62.6(3) no
C7 C6 C17 C19 119.7(3) no
C7 C8 C9 C10 71.9(2) no
C7 C8 C9 C13 -45.0(2) no
C7 C15 C14 C13 -49.4(2) no
C8 C7 C6 C17 -2.7(4) no
C8 C7 C15 C14 -1.9(3) no
C8 C7 C15 C16 126.0(2) no
C8 C9 C13 C12 116.7(2) no
C8 C9 C13 C14 -5.4(3) no
C9 C8 C7 C15 49.8(2) no
C9 C10 N11 C12 -1.3(2) no
C9 C10 N11 C21 178.4(2) no
C9 C13 C14 C15 53.2(2) no
C10 N11 C12 C13 -1.0(2) no
C10 C9 C13 C12 -3.3(2) no
C10 C9 C13 C14 -125.5(2) no
C12 C13 C14 C15 -64.7(2) no
C13 C12 N11 C21 179.3(2) no
C13 C14 C15 C16 -174.1(2) no
C15 C7 C6 C17 175.6(2) no
C16 C1 N2 C20 -179.7(2) no
